data_4064343
loop_
_publ_author_name
'Mann, Sam E.'
'Aliev, Abil E.'
'Tizzard, Graham J.'
'Sheppard, Tom D.'

_publ_section_title
;
 Sulfur-Directed Olefin Oxidations: Observation of Divergent Reaction
 Mechanisms in the Palladium-Mediated Acetoxylation of Unsaturated
 Thioacetals
;
_journal_issue 7
_journal_name_full Organometallics
_journal_page_first 1772
_journal_paper_doi 10.1021/om2000585
_journal_volume 30
_journal_year 2011
_chemical_formula_moiety 'C42 H48 O8 Pd2 S4 + unknown solvent'
_chemical_formula_sum 'C42 H48 O8 Pd2 S4'
_chemical_formula_weight 1021.84
_chemical_name_systematic
;
 ?
;
_space_group_IT_number 2
_symmetry_cell_setting triclinic
_symmetry_space_group_name_Hall '-P 1'
_symmetry_space_group_name_H-M 'P -1'
_atom_sites_solution_hydrogens geom
_atom_sites_solution_primary direct
_atom_sites_solution_secondary difmap
_audit_creation_method SHELXL-97
_cell_angle_alpha 66.5690(10)
_cell_angle_beta 87.3370(10)
_cell_angle_gamma 71.0010(10)
_cell_formula_units_Z 2
_cell_length_a 10.5337(2)
_cell_length_b 15.8864(4)
_cell_length_c 17.3577(3)
_cell_measurement_reflns_used 50446
_cell_measurement_temperature 120(2)
_cell_measurement_theta_max 27.48
_cell_measurement_theta_min 2.91
_cell_volume 2508.42(9)
_computing_cell_refinement 'DENZO (Otwinowski & Minor, 1997) & COLLECT (Hooft, R.W.W., 1998)'
_computing_data_collection 'COLLECT (Hooft, R.W.W., 1998)'
_computing_data_reduction 'DENZO (Otwinowski & Minor, 1997) & COLLECT (Hooft, R.W.W., 1998)'
_computing_molecular_graphics 'OLEX2 (Dolomanov, Bourhis, Gildea, Howard & Puschmann, 2009)'
_computing_publication_material 'WINGX (Farrugia, 1998)'
_computing_structure_refinement 'SHELXL-97 (Sheldrick, 1997)'
_computing_structure_solution 'SHELXS-97 (Sheldrick, 1997)'
_diffrn_ambient_temperature 120(2)
_diffrn_detector_area_resol_mean 66.065
_diffrn_measured_fraction_theta_full 0.991
_diffrn_measured_fraction_theta_max 0.991
_diffrn_measurement_device_type 'Bruker-Nonius APEX II CCD camera on \k-goniostat'
_diffrn_measurement_method '\f & \w scans to fill the asymmetric unit'
_diffrn_radiation_monochromator '10cm confocal mirrors'
_diffrn_radiation_source 'Bruker Nonius FR591 Rotating Anode'
_diffrn_radiation_type MoK\a
_diffrn_radiation_wavelength 0.71073
_diffrn_reflns_av_R_equivalents 0.0500
_diffrn_reflns_av_sigmaI/netI 0.0505
_diffrn_reflns_limit_h_max 13
_diffrn_reflns_limit_h_min -13
_diffrn_reflns_limit_k_max 20
_diffrn_reflns_limit_k_min -20
_diffrn_reflns_limit_l_max 22
_diffrn_reflns_limit_l_min -22
_diffrn_reflns_number 44863
_diffrn_reflns_theta_full 27.48
_diffrn_reflns_theta_max 27.48
_diffrn_reflns_theta_min 2.98
_diffrn_standards_number 0
_exptl_absorpt_coefficient_mu 0.927
_exptl_absorpt_correction_T_max 0.9296
_exptl_absorpt_correction_T_min 0.8969
_exptl_absorpt_correction_type multi-scan
_exptl_absorpt_process_details 'SADABS 2007/2 (Sheldrick, G.M., 2007)'
_exptl_crystal_colour yellow
_exptl_crystal_density_diffrn 1.353
_exptl_crystal_density_method 'not measured'
_exptl_crystal_description block
_exptl_crystal_F_000 1040
_exptl_crystal_size_max 0.12
_exptl_crystal_size_mid 0.10
_exptl_crystal_size_min 0.08
_platon_squeeze_details
;
;
_refine_diff_density_max 1.046
_refine_diff_density_min -0.753
_refine_diff_density_rms 0.115
_refine_ls_extinction_method none
_refine_ls_goodness_of_fit_ref 1.038
_refine_ls_hydrogen_treatment constr
_refine_ls_matrix_type full
_refine_ls_number_parameters 509
_refine_ls_number_reflns 11412
_refine_ls_number_restraints 262
_refine_ls_restrained_S_all 1.031
_refine_ls_R_factor_all 0.0782
_refine_ls_R_factor_gt 0.0578
_refine_ls_shift/su_max 0.001
_refine_ls_shift/su_mean 0.000
_refine_ls_structure_factor_coef Fsqd
_refine_ls_weighting_details 'calc w=1/[\s^2^(Fo^2^)+(0.0536P)^2^+8.4738P] where P=(Fo^2^+2Fc^2^)/3'
_refine_ls_weighting_scheme calc
_refine_ls_wR_factor_gt 0.1311
_refine_ls_wR_factor_ref 0.1426
_reflns_number_gt 8841
_reflns_number_total 11412
_reflns_threshold_expression >2\s(I)
_cod_data_source_file om2000585_si_002.cif
_cod_data_source_block 2010src0928rb
_cod_database_code 4064343

loop_
_symmetry_equiv_pos_as_xyz
'x, y, z'
'-x, -y, -z'

loop_
_atom_site_label
_atom_site_type_symbol
_atom_site_fract_x
_atom_site_fract_y
_atom_site_fract_z
_atom_site_U_iso_or_equiv
_atom_site_adp_type
_atom_site_occupancy
_atom_site_symmetry_multiplicity
_atom_site_calc_flag
_atom_site_refinement_flags
C1 C -0.3571(5) 0.0750(4) 0.2672(3) 0.0479(13) Uani 1 1 d .
H1A H -0.3658 0.0381 0.3266 0.072 Uiso 1 1 calc R
H1B H -0.3930 0.0512 0.2319 0.072 Uiso 1 1 calc R
H1C H -0.4078 0.1442 0.2513 0.072 Uiso 1 1 calc R
C2 C -0.2107(5) 0.0619(3) 0.2546(3) 0.0342(10) Uani 1 1 d .
C3 C -0.0453(5) 0.2023(3) 0.0794(3) 0.0346(10) Uani 1 1 d U
H3 H -0.1054 0.2158 0.0300 0.042 Uiso 1 1 calc R
C4 C -0.1292(5) 0.2571(3) 0.1280(3) 0.0414(11) Uani 1 1 d U
H4A H -0.2056 0.2332 0.1478 0.050 Uiso 1 1 calc R
H4B H -0.0736 0.2452 0.1781 0.050 Uiso 1 1 calc R
C5 C -0.1329(8) 0.4182(5) 0.0950(5) 0.0725(19) Uani 1 1 d U
C6 C -0.1999(10) 0.5241(5) 0.0386(5) 0.087(2) Uani 1 1 d U
H6A H -0.2002 0.5640 0.0695 0.131 Uiso 1 1 calc R
H6B H -0.2929 0.5351 0.0208 0.131 Uiso 1 1 calc R
H6C H -0.1502 0.5420 -0.0111 0.131 Uiso 1 1 calc R
C7 C 0.0706(5) 0.2404(3) 0.0439(3) 0.0336(10) Uani 1 1 d .
H7A H 0.1151 0.2482 0.0884 0.040 Uiso 1 1 calc R
H7B H 0.0333 0.3054 -0.0031 0.040 Uiso 1 1 calc R
C8 C 0.1760(4) 0.1722(3) 0.0117(3) 0.0307(9) Uani 1 1 d .
C9 C 0.3009(5) -0.0377(4) 0.0711(3) 0.0395(11) Uani 1 1 d .
H9A H 0.3906 -0.0337 0.0545 0.047 Uiso 1 1 calc R
H9B H 0.3155 -0.1016 0.1187 0.047 Uiso 1 1 calc R
C10 C 0.2244(5) -0.0340(4) -0.0021(3) 0.0408(11) Uani 1 1 d .
H10A H 0.1346 -0.0384 0.0141 0.049 Uiso 1 1 calc R
H10B H 0.2735 -0.0912 -0.0147 0.049 Uiso 1 1 calc R
C11 C 0.2058(5) 0.0580(4) -0.0811(3) 0.0419(11) Uani 1 1 d .
H11A H 0.1721 0.0505 -0.1294 0.050 Uiso 1 1 calc R
H11B H 0.2945 0.0670 -0.0929 0.050 Uiso 1 1 calc R
C12 C 0.3000(5) 0.2032(3) -0.0115(3) 0.0358(10) Uani 1 1 d U
C13 C 0.3817(5) 0.2027(4) 0.0511(4) 0.0467(12) Uani 1 1 d U
H13 H 0.3628 0.1778 0.1083 0.056 Uiso 1 1 calc R
C14 C 0.4874(6) 0.2371(4) 0.0313(4) 0.0578(14) Uani 1 1 d U
H14 H 0.5409 0.2356 0.0747 0.069 Uiso 1 1 calc R
C15 C 0.5173(6) 0.2745(4) -0.0527(4) 0.0579(14) Uani 1 1 d U
C16 C 0.6273(7) 0.3105(5) -0.0753(6) 0.081(2) Uani 1 1 d U
H16 H 0.6814 0.3112 -0.0334 0.097 Uiso 1 1 calc R
C17 C 0.6545(7) 0.3442(6) -0.1586(6) 0.087(2) Uani 1 1 d U
H17 H 0.7282 0.3678 -0.1734 0.104 Uiso 1 1 calc R
C18 C 0.5780(8) 0.3445(6) -0.2200(6) 0.083(2) Uani 1 1 d U
H18 H 0.5993 0.3681 -0.2768 0.100 Uiso 1 1 calc R
C19 C 0.4711(7) 0.3115(4) -0.2011(4) 0.0620(16) Uani 1 1 d U
H19 H 0.4181 0.3129 -0.2447 0.074 Uiso 1 1 calc R
C20 C 0.4394(6) 0.2752(4) -0.1168(4) 0.0508(13) Uani 1 1 d U
C21 C 0.3308(5) 0.2388(4) -0.0936(3) 0.0420(11) Uani 1 1 d U
H21 H 0.2773 0.2390 -0.1363 0.050 Uiso 1 1 calc R
C22 C 0.0793(6) -0.2595(4) 0.2958(4) 0.0497(13) Uani 1 1 d .
H22A H 0.0267 -0.2581 0.2499 0.075 Uiso 1 1 calc R
H22B H 0.0412 -0.2859 0.3491 0.075 Uiso 1 1 calc R
H22C H 0.1731 -0.3008 0.2996 0.075 Uiso 1 1 calc R
C23 C 0.0744(5) -0.1579(3) 0.2784(3) 0.0360(10) Uani 1 1 d .
C24 C 0.2830(5) -0.0653(4) 0.3689(3) 0.0367(10) Uani 1 1 d U
H24 H 0.2930 -0.1066 0.4308 0.044 Uiso 1 1 calc R
C25 C 0.3546(5) -0.1320(4) 0.3267(3) 0.0489(13) Uani 1 1 d U
H25A H 0.3165 -0.1851 0.3408 0.059 Uiso 1 1 calc R
H25B H 0.3418 -0.0951 0.2647 0.059 Uiso 1 1 calc R
C26 C 0.5850(6) -0.1517(6) 0.2965(5) 0.0683(18) Uani 1 1 d U
C27 C 0.7272(7) -0.1956(8) 0.3361(7) 0.108(3) Uani 1 1 d U
H27A H 0.7581 -0.2662 0.3526 0.162 Uiso 1 1 calc R
H27B H 0.7314 -0.1822 0.3862 0.162 Uiso 1 1 calc R
H27C H 0.7854 -0.1673 0.2956 0.162 Uiso 1 1 calc R
C28 C 0.3482(5) 0.0110(4) 0.3572(3) 0.0410(11) Uani 1 1 d .
H28A H 0.3666 0.0387 0.2975 0.049 Uiso 1 1 calc R
H28B H 0.4359 -0.0213 0.3921 0.049 Uiso 1 1 calc R
C29 C 0.2628(5) 0.0943(4) 0.3807(3) 0.0368(10) Uani 1 1 d .
C30 C -0.0256(5) 0.2060(4) 0.3570(3) 0.0436(12) Uani 1 1 d .
H30A H -0.0132 0.2697 0.3415 0.052 Uiso 1 1 calc R
H30B H -0.1144 0.2186 0.3299 0.052 Uiso 1 1 calc R
C31 C -0.0290(5) 0.1607(4) 0.4513(3) 0.0433(12) Uani 1 1 d .
H31A H -0.0469 0.0988 0.4669 0.052 Uiso 1 1 calc R
H31B H -0.1044 0.2048 0.4677 0.052 Uiso 1 1 calc R
C32 C 0.1017(5) 0.1403(4) 0.5007(3) 0.0426(12) Uani 1 1 d .
H32A H 0.0865 0.1241 0.5608 0.051 Uiso 1 1 calc R
H32B H 0.1275 0.1997 0.4791 0.051 Uiso 1 1 calc R
C33 C 0.3247(5) 0.1735(4) 0.3572(3) 0.0454(12) Uani 1 1 d U
C34 C 0.4151(8) 0.1710(7) 0.4157(5) 0.088(2) Uani 1 1 d U
H34 H 0.4253 0.1252 0.4726 0.106 Uiso 1 1 calc R
C35 C 0.4885(9) 0.2322(8) 0.3937(7) 0.112(3) Uani 1 1 d U
H35 H 0.5472 0.2288 0.4356 0.134 Uiso 1 1 calc R
C36 C 0.4797(7) 0.2968(6) 0.3143(6) 0.0780(19) Uani 1 1 d U
C37 C 0.5626(10) 0.3588(8) 0.2909(8) 0.108(3) Uani 1 1 d U
H37 H 0.6205 0.3569 0.3324 0.129 Uiso 1 1 calc R
C38 C 0.5566(14) 0.4144(8) 0.2157(8) 0.126(3) Uani 1 1 d U
H38 H 0.6165 0.4508 0.2002 0.151 Uiso 1 1 calc R
C39 C 0.4649(17) 0.4264(10) 0.1518(8) 0.163(5) Uani 1 1 d U
H39 H 0.4607 0.4716 0.0953 0.195 Uiso 1 1 calc R
C40 C 0.3797(15) 0.3688(9) 0.1747(7) 0.138(4) Uani 1 1 d U
H40 H 0.3161 0.3763 0.1334 0.166 Uiso 1 1 calc R
C41 C 0.3885(8) 0.3042(5) 0.2540(5) 0.0737(18) Uani 1 1 d U
C42 C 0.3116(7) 0.2414(5) 0.2780(4) 0.0608(15) Uani 1 1 d U
H42 H 0.2487 0.2472 0.2371 0.073 Uiso 1 1 calc R
O1 O -0.1773(3) 0.0671(2) 0.18222(19) 0.0341(7) Uani 1 1 d .
O2 O -0.1361(3) 0.0492(3) 0.3146(2) 0.0385(8) Uani 1 1 d .
O3 O 0.0700(3) -0.1009(2) 0.20375(19) 0.0372(7) Uani 1 1 d .
O4 O 0.0757(3) -0.1395(2) 0.3432(2) 0.0392(8) Uani 1 1 d .
O5 O -0.1813(4) 0.3625(3) 0.0749(2) 0.0470(9) Uani 1 1 d U
O6 O -0.0402(8) 0.3861(4) 0.1490(5) 0.134(3) Uani 1 1 d U
O7 O 0.4986(4) -0.1729(3) 0.3555(3) 0.0622(11) Uani 1 1 d U
O8 O 0.5489(6) -0.1025(6) 0.2229(4) 0.103(2) Uani 1 1 d U
S1 S 0.21990(11) 0.05738(8) 0.10813(7) 0.0319(2) Uani 1 1 d .
S2 S 0.10490(12) 0.13437(9) 0.31375(7) 0.0355(3) Uani 1 1 d .
S3 S 0.08955(12) 0.16537(9) -0.07189(7) 0.0355(3) Uani 1 1 d .
S4 S 0.23817(13) 0.04089(10) 0.49199(8) 0.0431(3) Uani 1 1 d .
Pd1 Pd 0.01652(3) 0.05619(2) 0.14884(2) 0.02980(10) Uani 1 1 d .
Pd2 Pd 0.08125(3) -0.00579(3) 0.33138(2) 0.03300(10) Uani 1 1 d .

loop_
_atom_site_aniso_label
_atom_site_aniso_U_11
_atom_site_aniso_U_22
_atom_site_aniso_U_33
_atom_site_aniso_U_23
_atom_site_aniso_U_13
_atom_site_aniso_U_12
C1 0.034(3) 0.064(4) 0.040(3) -0.018(3) 0.010(2) -0.015(2)
C2 0.037(2) 0.036(2) 0.032(2) -0.0158(19) 0.0081(19) -0.012(2)
C3 0.035(2) 0.035(2) 0.031(2) -0.0141(19) 0.0049(18) -0.0069(19)
C4 0.045(3) 0.030(2) 0.036(2) -0.011(2) 0.006(2) -0.001(2)
C5 0.097(5) 0.052(3) 0.071(4) -0.024(3) -0.012(4) -0.026(4)
C6 0.125(7) 0.042(3) 0.090(5) -0.022(3) 0.007(5) -0.028(4)
C7 0.035(2) 0.032(2) 0.033(2) -0.0159(19) 0.0033(18) -0.0075(19)
C8 0.032(2) 0.032(2) 0.028(2) -0.0107(18) 0.0024(17) -0.0136(19)
C9 0.038(3) 0.034(3) 0.039(3) -0.014(2) 0.013(2) -0.005(2)
C10 0.050(3) 0.040(3) 0.040(3) -0.026(2) 0.012(2) -0.013(2)
C11 0.047(3) 0.050(3) 0.036(2) -0.025(2) 0.011(2) -0.016(2)
C12 0.033(2) 0.031(2) 0.038(2) -0.013(2) 0.0037(18) -0.0070(19)
C13 0.044(3) 0.041(3) 0.048(3) -0.011(2) -0.007(2) -0.012(2)
C14 0.041(3) 0.053(3) 0.072(4) -0.017(3) -0.013(3) -0.015(3)
C15 0.036(3) 0.038(3) 0.085(4) -0.010(3) 0.006(3) -0.011(2)
C16 0.043(3) 0.061(4) 0.114(5) -0.010(4) -0.001(3) -0.020(3)
C17 0.050(4) 0.066(5) 0.126(6) -0.013(5) 0.022(4) -0.029(3)
C18 0.059(4) 0.070(5) 0.100(5) -0.014(4) 0.036(4) -0.024(4)
C19 0.059(4) 0.049(3) 0.071(4) -0.017(3) 0.032(3) -0.022(3)
C20 0.041(3) 0.036(3) 0.064(3) -0.013(2) 0.016(2) -0.010(2)
C21 0.038(3) 0.036(3) 0.050(3) -0.019(2) 0.011(2) -0.010(2)
C22 0.058(3) 0.035(3) 0.051(3) -0.013(2) 0.010(3) -0.014(3)
C23 0.033(2) 0.031(2) 0.038(2) -0.012(2) 0.0054(19) -0.0063(19)
C24 0.029(2) 0.042(3) 0.030(2) -0.011(2) 0.0051(18) -0.005(2)
C25 0.037(3) 0.057(3) 0.044(3) -0.021(3) 0.004(2) -0.003(2)
C26 0.043(3) 0.104(6) 0.094(5) -0.073(4) 0.019(3) -0.030(3)
C27 0.042(4) 0.138(8) 0.172(9) -0.106(7) 0.013(4) -0.011(4)
C28 0.027(2) 0.053(3) 0.036(2) -0.016(2) 0.0050(19) -0.007(2)
C29 0.030(2) 0.052(3) 0.029(2) -0.016(2) 0.0052(18) -0.016(2)
C30 0.037(3) 0.051(3) 0.048(3) -0.029(3) 0.009(2) -0.011(2)
C31 0.037(3) 0.058(3) 0.048(3) -0.030(3) 0.020(2) -0.023(2)
C32 0.049(3) 0.054(3) 0.035(2) -0.023(2) 0.014(2) -0.024(3)
C33 0.038(3) 0.058(3) 0.050(3) -0.028(3) 0.016(2) -0.021(2)
C34 0.078(5) 0.127(7) 0.083(5) -0.034(5) 0.002(4) -0.073(5)
C35 0.091(6) 0.151(9) 0.121(6) -0.043(6) 0.003(5) -0.089(6)
C36 0.060(4) 0.077(5) 0.124(5) -0.060(4) 0.029(4) -0.036(4)
C37 0.088(6) 0.107(7) 0.145(7) -0.055(6) 0.058(5) -0.054(5)
C38 0.164(10) 0.110(8) 0.145(8) -0.072(7) 0.066(7) -0.079(8)
C39 0.289(15) 0.157(10) 0.097(7) -0.037(7) 0.063(7) -0.167(10)
C40 0.239(12) 0.132(8) 0.083(5) -0.032(5) 0.037(6) -0.128(9)
C41 0.095(5) 0.054(4) 0.083(4) -0.034(3) 0.039(4) -0.036(4)
C42 0.065(4) 0.058(4) 0.069(4) -0.028(3) 0.015(3) -0.031(3)
O1 0.0321(16) 0.0435(19) 0.0325(16) -0.0212(14) 0.0088(13) -0.0133(14)
O2 0.0307(17) 0.057(2) 0.0316(16) -0.0236(16) 0.0089(13) -0.0138(15)
O3 0.0461(19) 0.0342(18) 0.0293(16) -0.0127(14) 0.0111(14) -0.0123(15)
O4 0.0422(19) 0.0424(19) 0.0323(17) -0.0158(15) 0.0098(14) -0.0135(16)
O5 0.049(2) 0.0358(18) 0.047(2) -0.0158(16) 0.0027(16) -0.0043(16)
O6 0.176(7) 0.077(4) 0.147(6) -0.050(4) -0.076(5) -0.024(4)
O7 0.0318(19) 0.075(3) 0.068(3) -0.033(2) 0.0016(18) 0.0025(19)
O8 0.078(4) 0.197(7) 0.080(3) -0.082(4) 0.037(3) -0.076(4)
S1 0.0325(6) 0.0335(6) 0.0271(5) -0.0131(4) 0.0061(4) -0.0073(5)
S2 0.0315(6) 0.0453(7) 0.0285(5) -0.0161(5) 0.0046(4) -0.0104(5)
S3 0.0378(6) 0.0423(7) 0.0280(5) -0.0157(5) 0.0048(4) -0.0137(5)
S4 0.0427(7) 0.0567(8) 0.0295(6) -0.0176(6) 0.0035(5) -0.0161(6)
Pd1 0.03201(19) 0.03216(19) 0.02507(17) -0.01378(14) 0.00764(13) -0.00844(14)
Pd2 0.02839(18) 0.0439(2) 0.02667(18) -0.01652(15) 0.00677(13) -0.00984(15)

loop_
_atom_type_symbol
_atom_type_description
_atom_type_scat_dispersion_real
_atom_type_scat_dispersion_imag
_atom_type_scat_source
C C 0.0033 0.0016 'International Tables Vol C Tables 4.2.6.8 and 6.1.1.4'
H H 0.0000 0.0000 'International Tables Vol C Tables 4.2.6.8 and 6.1.1.4'
O O 0.0106 0.0060 'International Tables Vol C Tables 4.2.6.8 and 6.1.1.4'
S S 0.1246 0.1234 'International Tables Vol C Tables 4.2.6.8 and 6.1.1.4'
Pd Pd -0.9988 1.0072 'International Tables Vol C Tables 4.2.6.8 and 6.1.1.4'

loop_
_geom_angle_atom_site_label_1
_geom_angle_atom_site_label_2
_geom_angle_atom_site_label_3
_geom_angle
C2 C1 H1A 109.5
C2 C1 H1B 109.5
H1A C1 H1B 109.5
C2 C1 H1C 109.5
H1A C1 H1C 109.5
H1B C1 H1C 109.5
O2 C2 O1 126.8(4)
O2 C2 C1 117.7(4)
O1 C2 C1 115.5(4)
C4 C3 C7 111.3(4)
C4 C3 Pd1 111.4(3)
C7 C3 Pd1 113.4(3)
C4 C3 H3 106.8
C7 C3 H3 106.8
Pd1 C3 H3 106.8
O5 C4 C3 110.8(4)
O5 C4 H4A 109.5
C3 C4 H4A 109.5
O5 C4 H4B 109.5
C3 C4 H4B 109.5
H4A C4 H4B 108.1
O6 C5 O5 123.1(6)
O6 C5 C6 125.5(7)
O5 C5 C6 111.3(6)
C5 C6 H6A 109.5
C5 C6 H6B 109.5
H6A C6 H6B 109.5
C5 C6 H6C 109.5
H6A C6 H6C 109.5
H6B C6 H6C 109.5
C3 C7 C8 112.5(4)
C3 C7 H7A 109.1
C8 C7 H7A 109.1
C3 C7 H7B 109.1
C8 C7 H7B 109.1
H7A C7 H7B 107.8
C12 C8 C7 111.8(4)
C12 C8 S3 115.6(3)
C7 C8 S3 106.7(3)
C12 C8 S1 109.8(3)
C7 C8 S1 100.0(3)
S3 C8 S1 111.9(2)
C10 C9 S1 115.4(3)
C10 C9 H9A 108.4
S1 C9 H9A 108.4
C10 C9 H9B 108.4
S1 C9 H9B 108.4
H9A C9 H9B 107.5
C9 C10 C11 112.8(4)
C9 C10 H10A 109.0
C11 C10 H10A 109.0
C9 C10 H10B 109.0
C11 C10 H10B 109.0
H10A C10 H10B 107.8
C10 C11 S3 112.8(3)
C10 C11 H11A 109.0
S3 C11 H11A 109.0
C10 C11 H11B 109.0
S3 C11 H11B 109.0
H11A C11 H11B 107.8
C21 C12 C13 117.8(5)
C21 C12 C8 121.9(4)
C13 C12 C8 120.1(4)
C14 C13 C12 121.6(5)
C14 C13 H13 119.2
C12 C13 H13 119.2
C13 C14 C15 120.4(6)
C13 C14 H14 119.8
C15 C14 H14 119.8
C14 C15 C20 119.8(5)
C14 C15 C16 121.7(7)
C20 C15 C16 118.5(7)
C17 C16 C15 119.4(8)
C17 C16 H16 120.3
C15 C16 H16 120.3
C18 C17 C16 121.5(7)
C18 C17 H17 119.3
C16 C17 H17 119.3
C17 C18 C19 120.9(8)
C17 C18 H18 119.5
C19 C18 H18 119.5
C18 C19 C20 120.1(7)
C18 C19 H19 119.9
C20 C19 H19 119.9
C15 C20 C19 119.6(6)
C15 C20 C21 118.0(5)
C19 C20 C21 122.4(6)
C12 C21 C20 122.4(5)
C12 C21 H21 118.8
C20 C21 H21 118.8
C23 C22 H22A 109.5
C23 C22 H22B 109.5
H22A C22 H22B 109.5
C23 C22 H22C 109.5
H22A C22 H22C 109.5
H22B C22 H22C 109.5
O3 C23 O4 126.5(4)
O3 C23 C22 118.1(4)
O4 C23 C22 115.4(4)
C25 C24 C28 111.8(4)
C25 C24 Pd2 111.2(3)
C28 C24 Pd2 112.7(3)
C25 C24 H24 106.9
C28 C24 H24 106.9
Pd2 C24 H24 106.9
O7 C25 C24 109.3(4)
O7 C25 H25A 109.8
C24 C25 H25A 109.8
O7 C25 H25B 109.8
C24 C25 H25B 109.8
H25A C25 H25B 108.3
O8 C26 O7 123.3(6)
O8 C26 C27 126.0(7)
O7 C26 C27 110.7(7)
C26 C27 H27A 109.5
C26 C27 H27B 109.5
H27A C27 H27B 109.5
C26 C27 H27C 109.5
H27A C27 H27C 109.5
H27B C27 H27C 109.5
C24 C28 C29 114.2(4)
C24 C28 H28A 108.7
C29 C28 H28A 108.7
C24 C28 H28B 108.7
C29 C28 H28B 108.7
H28A C28 H28B 107.6
C33 C29 C28 111.4(4)
C33 C29 S4 114.6(3)
C28 C29 S4 107.3(3)
C33 C29 S2 111.9(4)
C28 C29 S2 99.5(3)
S4 C29 S2 110.9(2)
C31 C30 S2 115.6(4)
C31 C30 H30A 108.4
S2 C30 H30A 108.4
C31 C30 H30B 108.4
S2 C30 H30B 108.4
H30A C30 H30B 107.4
C30 C31 C32 113.4(4)
C30 C31 H31A 108.9
C32 C31 H31A 108.9
C30 C31 H31B 108.9
C32 C31 H31B 108.9
H31A C31 H31B 107.7
C31 C32 S4 111.9(4)
C31 C32 H32A 109.2
S4 C32 H32A 109.2
C31 C32 H32B 109.2
S4 C32 H32B 109.2
H32A C32 H32B 107.9
C42 C33 C34 116.5(6)
C42 C33 C29 122.7(5)
C34 C33 C29 120.2(6)
C35 C34 C33 122.2(8)
C35 C34 H34 118.9
C33 C34 H34 118.9
C36 C35 C34 121.3(8)
C36 C35 H35 119.4
C34 C35 H35 119.4
C35 C36 C41 118.9(7)
C35 C36 C37 120.8(9)
C41 C36 C37 120.4(9)
C38 C37 C36 118.9(12)
C38 C37 H37 120.6
C36 C37 H37 120.6
C37 C38 C39 123.4(12)
C37 C38 H38 118.3
C39 C38 H38 118.3
C40 C39 C38 118.0(11)
C40 C39 H39 121.0
C38 C39 H39 121.0
C41 C40 C39 120.3(12)
C41 C40 H40 119.8
C39 C40 H40 119.8
C40 C41 C36 118.9(9)
C40 C41 C42 122.0(9)
C36 C41 C42 119.2(7)
C33 C42 C41 121.9(7)
C33 C42 H42 119.1
C41 C42 H42 119.1
C2 O1 Pd1 122.5(3)
C2 O2 Pd2 127.7(3)
C23 O3 Pd1 129.8(3)
C23 O4 Pd2 120.5(3)
C5 O5 C4 116.9(5)
C26 O7 C25 117.1(5)
C9 S1 C8 104.7(2)
C9 S1 Pd1 112.23(18)
C8 S1 Pd1 101.45(15)
C30 S2 C29 105.8(2)
C30 S2 Pd2 113.51(19)
C29 S2 Pd2 102.53(17)
C8 S3 C11 102.0(2)
C32 S4 C29 100.8(2)
C3 Pd1 O1 89.96(16)
C3 Pd1 O3 170.15(16)
O1 Pd1 O3 89.04(13)
C3 Pd1 S1 85.50(13)
O1 Pd1 S1 175.42(10)
O3 Pd1 S1 95.53(9)
C3 Pd1 Pd2 115.21(13)
O1 Pd1 Pd2 83.66(8)
O3 Pd1 Pd2 74.41(8)
S1 Pd1 Pd2 97.72(3)
C24 Pd2 O4 90.57(17)
C24 Pd2 O2 170.12(15)
O4 Pd2 O2 88.97(13)
C24 Pd2 S2 85.49(15)
O4 Pd2 S2 174.79(10)
O2 Pd2 S2 95.50(10)
C24 Pd2 Pd1 113.83(13)
O4 Pd2 Pd1 85.21(9)
O2 Pd2 Pd1 75.96(8)
S2 Pd2 Pd1 93.27(3)

loop_
_geom_bond_atom_site_label_1
_geom_bond_atom_site_label_2
_geom_bond_distance
C1 C2 1.505(7)
C1 H1A 0.9800
C1 H1B 0.9800
C1 H1C 0.9800
C2 O2 1.244(5)
C2 O1 1.267(5)
C3 C4 1.504(6)
C3 C7 1.534(7)
C3 Pd1 2.032(5)
C3 H3 1.0000
C4 O5 1.475(6)
C4 H4A 0.9900
C4 H4B 0.9900
C5 O6 1.214(9)
C5 O5 1.312(8)
C5 C6 1.506(10)
C6 H6A 0.9800
C6 H6B 0.9800
C6 H6C 0.9800
C7 C8 1.535(6)
C7 H7A 0.9900
C7 H7B 0.9900
C8 C12 1.523(6)
C8 S3 1.806(4)
C8 S1 1.854(4)
C9 C10 1.509(7)
C9 S1 1.817(5)
C9 H9A 0.9900
C9 H9B 0.9900
C10 C11 1.517(7)
C10 H10A 0.9900
C10 H10B 0.9900
C11 S3 1.809(5)
C11 H11A 0.9900
C11 H11B 0.9900
C12 C21 1.375(7)
C12 C13 1.413(7)
C13 C14 1.366(8)
C13 H13 0.9500
C14 C15 1.404(9)
C14 H14 0.9500
C15 C20 1.408(9)
C15 C16 1.426(9)
C16 C17 1.380(12)
C16 H16 0.9500
C17 C18 1.364(12)
C17 H17 0.9500
C18 C19 1.365(9)
C18 H18 0.9500
C19 C20 1.412(8)
C19 H19 0.9500
C20 C21 1.416(7)
C21 H21 0.9500
C22 C23 1.503(7)
C22 H22A 0.9800
C22 H22B 0.9800
C22 H22C 0.9800
C23 O3 1.243(5)
C23 O4 1.271(6)
C24 C25 1.508(7)
C24 C28 1.522(7)
C24 Pd2 2.041(5)
C24 H24 1.0000
C25 O7 1.464(6)
C25 H25A 0.9900
C25 H25B 0.9900
C26 O8 1.202(9)
C26 O7 1.352(8)
C26 C27 1.497(10)
C27 H27A 0.9800
C27 H27B 0.9800
C27 H27C 0.9800
C28 C29 1.532(7)
C28 H28A 0.9900
C28 H28B 0.9900
C29 C33 1.509(7)
C29 S4 1.820(5)
C29 S2 1.851(5)
C30 C31 1.506(7)
C30 S2 1.821(5)
C30 H30A 0.9900
C30 H30B 0.9900
C31 C32 1.528(7)
C31 H31A 0.9900
C31 H31B 0.9900
C32 S4 1.809(5)
C32 H32A 0.9900
C32 H32B 0.9900
C33 C42 1.346(8)
C33 C34 1.405(9)
C34 C35 1.362(10)
C34 H34 0.9500
C35 C36 1.337(13)
C35 H35 0.9500
C36 C41 1.398(11)
C36 C37 1.451(11)
C37 C38 1.241(14)
C37 H37 0.9500
C38 C39 1.419(17)
C38 H38 0.9500
C39 C40 1.419(15)
C39 H39 0.9500
C40 C41 1.335(12)
C40 H40 0.9500
C41 C42 1.411(9)
C42 H42 0.9500
O1 Pd1 2.067(3)
O2 Pd2 2.156(3)
O3 Pd1 2.167(3)
O4 Pd2 2.071(3)
S1 Pd1 2.2281(12)
S2 Pd2 2.2195(13)
Pd1 Pd2 2.9591(5)

loop_
_platon_squeeze_void_nr
_platon_squeeze_void_average_x
_platon_squeeze_void_average_y
_platon_squeeze_void_average_z
_platon_squeeze_void_volume
_platon_squeeze_void_count_electrons
_platon_squeeze_void_content
1 -0.055 0.500 0.500 546 77 ' '
